data_4074897
loop_
_publ_author_name
'Kalikhman, Inna'
'Gostevskii, Boris'
'Botoshansky, Mark'
'Kaftory, Menahem'
'Tessier, Claire A.'
'Panzner, Matthew J.'
'Youngs, Wiley J.'
'Kost, Daniel'

_publ_section_title
;
 Octahedral and Bicapped-Tetrahedral Silicon Configurations in the Solid
 State and Their Dynamic Coexistence in Solution
;
_journal_coden_ASTM ORGND7
_journal_issue 5
_journal_name_full Organometallics
_journal_page_first 1252
_journal_page_last 1258
_journal_paper_doi 10.1021/om0509802
_journal_volume 25
_journal_year 2006
_chemical_formula_moiety 'C16 H28 N4 O2 Si'
_chemical_formula_sum 'C16 H28 N4 O2 Si'
_chemical_formula_weight 336.51
_chemical_name_common 8
_chemical_name_systematic
;
 Bis[N-(cyclopentylideneimino)acetimidato-N,O]dimethylsilicon(IV) 
;
_space_group_IT_number 60
_symmetry_cell_setting orthorhombic
_symmetry_space_group_name_Hall '-P 2n 2ab'
_symmetry_space_group_name_H-M 'P b c n'
_atom_sites_solution_hydrogens geom
_atom_sites_solution_primary direct
_atom_sites_solution_secondary difmap
_audit_creation_method SHELXL-97
_cell_angle_alpha 90.00
_cell_angle_beta 90.00
_cell_angle_gamma 90.00
_cell_formula_units_Z 4
_cell_length_a 13.5760(9)
_cell_length_b 8.0012(5)
_cell_length_c 16.4807(11)
_cell_measurement_reflns_used 6200
_cell_measurement_temperature 100(2)
_cell_measurement_theta_max 28.24
_cell_measurement_theta_min 2.47
_cell_volume 1790.2(2)
_computing_cell_refinement 'Bruker SMART'
_computing_data_collection 'Bruker SMART'
_computing_data_reduction 'Bruker SAINT'
_computing_molecular_graphics 'Bruker SHELXTL'
_computing_publication_material 'Bruker SHELXTL'
_computing_structure_refinement 'SHELXL-97 (Sheldrick, 1997)'
_computing_structure_solution 'SHELXS-97 (Sheldrick, 1990)'
_diffrn_ambient_temperature 100(2)
_diffrn_measured_fraction_theta_full 0.990
_diffrn_measured_fraction_theta_max 0.990
_diffrn_measurement_device_type 'CCD area detector'
_diffrn_measurement_method 'phi and omega scans'
_diffrn_radiation_monochromator graphite
_diffrn_radiation_source 'fine-focus sealed tube'
_diffrn_radiation_type MoK\a
_diffrn_radiation_wavelength 0.71073
_diffrn_reflns_av_R_equivalents 0.0328
_diffrn_reflns_av_sigmaI/netI 0.0213
_diffrn_reflns_limit_h_max 18
_diffrn_reflns_limit_h_min -18
_diffrn_reflns_limit_k_max 10
_diffrn_reflns_limit_k_min -10
_diffrn_reflns_limit_l_max 21
_diffrn_reflns_limit_l_min -21
_diffrn_reflns_number 14847
_diffrn_reflns_theta_full 28.28
_diffrn_reflns_theta_max 28.28
_diffrn_reflns_theta_min 2.47
_exptl_absorpt_coefficient_mu 0.146
_exptl_absorpt_correction_T_max 0.9671
_exptl_absorpt_correction_T_min 0.8921
_exptl_absorpt_correction_type multi-scan
_exptl_absorpt_process_details SADABS
_exptl_crystal_colour colorless
_exptl_crystal_density_diffrn 1.249
_exptl_crystal_density_method 'not measured'
_exptl_crystal_description block
_exptl_crystal_F_000 728
_exptl_crystal_size_max 0.44
_exptl_crystal_size_mid 0.44
_exptl_crystal_size_min 0.23
_refine_diff_density_max 0.386
_refine_diff_density_min -0.260
_refine_diff_density_rms 0.052
_refine_ls_extinction_method none
_refine_ls_goodness_of_fit_ref 1.109
_refine_ls_hydrogen_treatment constr
_refine_ls_matrix_type full
_refine_ls_number_parameters 107
_refine_ls_number_reflns 2204
_refine_ls_number_restraints 0
_refine_ls_restrained_S_all 1.109
_refine_ls_R_factor_all 0.0420
_refine_ls_R_factor_gt 0.0402
_refine_ls_shift/su_max 0.001
_refine_ls_shift/su_mean 0.000
_refine_ls_structure_factor_coef Fsqd
_refine_ls_weighting_details 'calc w=1/[\s^2^(Fo^2^)+(0.0474P)^2^+1.0015P] where P=(Fo^2^+2Fc^2^)/3'
_refine_ls_weighting_scheme calc
_refine_ls_wR_factor_gt 0.1028
_refine_ls_wR_factor_ref 0.1039
_reflns_number_gt 2109
_reflns_number_total 2204
_reflns_threshold_expression >2sigma(I)
_cod_data_source_file om0509802si20051115_102220.cif
_cod_data_source_block 8
_cod_depositor_comments
;
The following automatic conversions were performed:

'_symmetry_cell_setting' value 'Orthorhombic' changed to
'orthorhombic' according to
/home/saulius/struct/CIF-dictionaries/cif_core.dic dictionary named
'cif_core.dic' version 2.4.1 from 2010-06-29.

Automatic conversion script
Id: cif_fix_values 1715 2011-07-08 13:25:40Z adriana 
;
_cod_original_sg_symbol_H-M 'Pbcn '
_cod_database_code 4074897

loop_
_symmetry_equiv_pos_as_xyz
'x, y, z'
'-x+1/2, -y+1/2, z+1/2'
'-x, y, -z+1/2'
'x+1/2, -y+1/2, -z'
'-x, -y, -z'
'x-1/2, y-1/2, -z-1/2'
'x, -y, z-1/2'
'-x-1/2, y-1/2, z'

loop_
_atom_site_label
_atom_site_type_symbol
_atom_site_fract_x
_atom_site_fract_y
_atom_site_fract_z
_atom_site_U_iso_or_equiv
_atom_site_adp_type
_atom_site_occupancy
_atom_site_symmetry_multiplicity
_atom_site_calc_flag
_atom_site_refinement_flags
Si1 Si 1.0000 0.28725(6) 0.2500 0.01332(14) Uani 1 2 d S
O1 O 1.12887(6) 0.31634(11) 0.23760(5) 0.0153(2) Uani 1 1 d .
N1 N 1.10307(8) 0.52439(14) 0.14428(7) 0.0162(2) Uani 1 1 d .
N2 N 1.00427(7) 0.48963(13) 0.16613(6) 0.0142(2) Uani 1 1 d .
C1 C 1.16061(9) 0.42524(15) 0.18416(7) 0.0147(2) Uani 1 1 d .
C2 C 1.26929(9) 0.43191(17) 0.17073(8) 0.0189(3) Uani 1 1 d .
H2A H 1.2841 0.5134 0.1280 0.028 Uiso 1 1 calc R
H2B H 1.2930 0.3213 0.1542 0.028 Uiso 1 1 calc R
H2C H 1.3021 0.4654 0.2211 0.028 Uiso 1 1 calc R
C3 C 0.94161(9) 0.57684(15) 0.12598(7) 0.0147(3) Uani 1 1 d .
C4 C 0.83118(9) 0.56251(17) 0.13178(8) 0.0179(3) Uani 1 1 d .
H4A H 0.8055 0.6261 0.1787 0.021 Uiso 1 1 calc R
H4B H 0.8104 0.4443 0.1367 0.021 Uiso 1 1 calc R
C5 C 0.79604(10) 0.63883(18) 0.05128(8) 0.0210(3) Uani 1 1 d .
H5A H 0.7983 0.5554 0.0069 0.025 Uiso 1 1 calc R
H5B H 0.7281 0.6826 0.0561 0.025 Uiso 1 1 calc R
C6 C 0.86932(10) 0.77983(17) 0.03637(9) 0.0222(3) Uani 1 1 d .
H6A H 0.8529 0.8792 0.0695 0.027 Uiso 1 1 calc R
H6B H 0.8704 0.8121 -0.0216 0.027 Uiso 1 1 calc R
C7 C 0.96850(10) 0.70490(16) 0.06229(8) 0.0181(3) Uani 1 1 d .
H7A H 1.0021 0.6514 0.0157 0.022 Uiso 1 1 calc R
H7B H 1.0122 0.7920 0.0852 0.022 Uiso 1 1 calc R
C8 C 1.02080(9) 0.13688(16) 0.33746(8) 0.0180(3) Uani 1 1 d .
H8A H 1.0603 0.0420 0.3187 0.027 Uiso 1 1 calc R
H8B H 0.9571 0.0964 0.3575 0.027 Uiso 1 1 calc R
H8C H 1.0557 0.1946 0.3813 0.027 Uiso 1 1 calc R

loop_
_atom_site_aniso_label
_atom_site_aniso_U_11
_atom_site_aniso_U_22
_atom_site_aniso_U_33
_atom_site_aniso_U_23
_atom_site_aniso_U_13
_atom_site_aniso_U_12
Si1 0.0109(2) 0.0132(2) 0.0159(2) 0.000 0.00120(16) 0.000
O1 0.0115(4) 0.0161(4) 0.0182(4) 0.0013(3) 0.0014(3) 0.0001(3)
N1 0.0125(5) 0.0174(5) 0.0187(5) 0.0004(4) 0.0024(4) -0.0022(4)
N2 0.0117(5) 0.0157(5) 0.0153(5) -0.0017(4) 0.0012(4) -0.0017(4)
C1 0.0143(6) 0.0146(5) 0.0152(6) -0.0029(4) 0.0022(4) -0.0021(4)
C2 0.0129(6) 0.0218(6) 0.0219(6) -0.0001(5) 0.0017(5) -0.0007(5)
C3 0.0154(6) 0.0150(6) 0.0138(6) -0.0028(4) 0.0001(4) -0.0006(4)
C4 0.0135(6) 0.0225(6) 0.0176(6) 0.0016(5) -0.0006(4) 0.0004(5)
C5 0.0178(6) 0.0260(7) 0.0193(6) 0.0024(5) -0.0034(5) 0.0008(5)
C6 0.0206(7) 0.0224(7) 0.0237(7) 0.0053(5) -0.0012(5) 0.0028(5)
C7 0.0184(6) 0.0168(6) 0.0191(6) 0.0023(5) 0.0006(5) 0.0013(5)
C8 0.0155(6) 0.0175(6) 0.0209(6) 0.0035(5) 0.0020(5) 0.0003(5)

loop_
_atom_type_symbol
_atom_type_description
_atom_type_scat_dispersion_real
_atom_type_scat_dispersion_imag
_atom_type_scat_source
C C 0.0033 0.0016 'International Tables Vol C Tables 4.2.6.8 and 6.1.1.4'
H H 0.0000 0.0000 'International Tables Vol C Tables 4.2.6.8 and 6.1.1.4'
N N 0.0061 0.0033 'International Tables Vol C Tables 4.2.6.8 and 6.1.1.4'
O O 0.0106 0.0060 'International Tables Vol C Tables 4.2.6.8 and 6.1.1.4'
Si Si 0.0817 0.0704 'International Tables Vol C Tables 4.2.6.8 and 6.1.1.4'

loop_
_geom_angle_atom_site_label_1
_geom_angle_atom_site_label_2
_geom_angle_atom_site_label_3
_geom_angle
_geom_angle_site_symmetry_1
_geom_angle_site_symmetry_3
O1 Si1 O1 164.95(7) . 3_755
O1 Si1 C8 98.17(5) . 3_755
O1 Si1 C8 91.37(5) 3_755 3_755
O1 Si1 C8 91.37(5) . .
O1 Si1 C8 98.17(5) 3_755 .
C8 Si1 C8 101.36(9) 3_755 .
O1 Si1 N2 90.11(4) . 3_755
O1 Si1 N2 78.40(4) 3_755 3_755
C8 Si1 N2 166.03(5) 3_755 3_755
C8 Si1 N2 89.61(5) . 3_755
O1 Si1 N2 78.40(4) . .
O1 Si1 N2 90.11(4) 3_755 .
C8 Si1 N2 89.61(5) 3_755 .
C8 Si1 N2 166.03(5) . .
N2 Si1 N2 81.01(6) 3_755 .
C1 O1 Si1 119.19(8) . .
C1 N1 N2 108.81(10) . .
C3 N2 N1 112.93(10) . .
C3 N2 Si1 136.86(9) . .
N1 N2 Si1 109.88(7) . .
N1 C1 O1 123.40(11) . .
N1 C1 C2 119.99(11) . .
O1 C1 C2 116.61(11) . .
C1 C2 H2A 109.5 . .
C1 C2 H2B 109.5 . .
H2A C2 H2B 109.5 . .
C1 C2 H2C 109.5 . .
H2A C2 H2C 109.5 . .
H2B C2 H2C 109.5 . .
N2 C3 C4 125.81(11) . .
N2 C3 C7 124.50(11) . .
C4 C3 C7 109.63(11) . .
C3 C4 C5 102.94(10) . .
C3 C4 H4A 111.2 . .
C5 C4 H4A 111.2 . .
C3 C4 H4B 111.2 . .
C5 C4 H4B 111.2 . .
H4A C4 H4B 109.1 . .
C6 C5 C4 103.34(10) . .
C6 C5 H5A 111.1 . .
C4 C5 H5A 111.1 . .
C6 C5 H5B 111.1 . .
C4 C5 H5B 111.1 . .
H5A C5 H5B 109.1 . .
C5 C6 C7 103.81(11) . .
C5 C6 H6A 111.0 . .
C7 C6 H6A 111.0 . .
C5 C6 H6B 111.0 . .
C7 C6 H6B 111.0 . .
H6A C6 H6B 109.0 . .
C3 C7 C6 104.26(11) . .
C3 C7 H7A 110.9 . .
C6 C7 H7A 110.9 . .
C3 C7 H7B 110.9 . .
C6 C7 H7B 110.9 . .
H7A C7 H7B 108.9 . .
Si1 C8 H8A 109.5 . .
Si1 C8 H8B 109.5 . .
H8A C8 H8B 109.5 . .
Si1 C8 H8C 109.5 . .
H8A C8 H8C 109.5 . .
H8B C8 H8C 109.5 . .

loop_
_geom_bond_atom_site_label_1
_geom_bond_atom_site_label_2
_geom_bond_distance
_geom_bond_site_symmetry_2
Si1 O1 1.7768(9) .
Si1 O1 1.7768(9) 3_755
Si1 C8 1.8986(13) 3_755
Si1 C8 1.8986(13) .
Si1 N2 2.1298(11) 3_755
Si1 N2 2.1298(11) .
O1 C1 1.3117(15) .
N1 C1 1.2928(17) .
N1 N2 1.4165(14) .
N2 C3 1.2838(16) .
C1 C2 1.4929(16) .
C2 H2A 0.9800 .
C2 H2B 0.9800 .
C2 H2C 0.9800 .
C3 C4 1.5067(17) .
C3 C7 1.5115(17) .
C4 C5 1.5365(17) .
C4 H4A 0.9900 .
C4 H4B 0.9900 .
C5 C6 1.5241(19) .
C5 H5A 0.9900 .
C5 H5B 0.9900 .
C6 C7 1.5346(18) .
C6 H6A 0.9900 .
C6 H6B 0.9900 .
C7 H7A 0.9900 .
C7 H7B 0.9900 .
C8 H8A 0.9800 .
C8 H8B 0.9800 .
C8 H8C 0.9800 .
